data_4122432
loop_
_publ_author_name
'Zheng, Yonghao'
'Miao, Mao-Sheng'
'Zhang, Yuan'
'Nguyen, Thuc-Quyen'
'Wudl, Fred'

_publ_section_title
;
 Striking Effect of Intra- versus Intermolecular Hydrogen Bonding on
 Zwitterions: Physical and Electronic Properties.
;
_journal_issue 33
_journal_name_full 'Journal of the American Chemical Society'
_journal_page_first 11614
_journal_page_last 11617
_journal_paper_doi 10.1021/ja506803y
_journal_volume 136
_journal_year 2014
_chemical_formula_sum 'C30 H36 N2 O2'
_chemical_formula_weight 456.61
_chemical_name_systematic
;
 ?
;
_space_group_crystal_system tetragonal
_space_group_IT_number 142
_space_group_name_Hall '-I 4bd 2c'
_space_group_name_H-M_alt 'I 41/a c d :2'
_symmetry_space_group_name_Hall '-I 4bd 2c'
_symmetry_space_group_name_H-M 'I 41/a c d :2'
_atom_sites_solution_hydrogens mixed
_audit_creation_method SHELXL-2014
_cell_angle_alpha 90
_cell_angle_beta 90
_cell_angle_gamma 90
_cell_formula_units_Z 16
_cell_length_a 28.3662(7)
_cell_length_b 28.3662(7)
_cell_length_c 13.2230(4)
_cell_measurement_temperature 100(2)
_cell_volume 10639.8(5)
_computing_structure_refinement 'SHELXL-2014 (Sheldrick, 2014)'
_diffrn_ambient_temperature 100(2)
_diffrn_measured_fraction_theta_full 1.000
_diffrn_measured_fraction_theta_max 1.000
_diffrn_measurement_device_type 'Bruker Kappa Apex II'
_diffrn_measurement_method 'omega scan'
_diffrn_radiation_type MoK\a
_diffrn_radiation_wavelength 0.71073
_diffrn_reflns_av_R_equivalents 0.0418
_diffrn_reflns_av_unetI/netI 0.0225
_diffrn_reflns_Laue_measured_fraction_full 1.000
_diffrn_reflns_Laue_measured_fraction_max 1.000
_diffrn_reflns_limit_h_max 32
_diffrn_reflns_limit_h_min -35
_diffrn_reflns_limit_k_max 35
_diffrn_reflns_limit_k_min -25
_diffrn_reflns_limit_l_max 16
_diffrn_reflns_limit_l_min -15
_diffrn_reflns_number 27554
_diffrn_reflns_point_group_measured_fraction_full 1.000
_diffrn_reflns_point_group_measured_fraction_max 1.000
_diffrn_reflns_theta_full 25.242
_diffrn_reflns_theta_max 26.364
_diffrn_reflns_theta_min 2.031
_exptl_absorpt_coefficient_mu 0.071
_exptl_absorpt_correction_T_max 0.7455
_exptl_absorpt_correction_T_min 0.7043
_exptl_absorpt_correction_type multi-scan
_exptl_absorpt_process_details sadabs
_exptl_crystal_colour black
_exptl_crystal_density_diffrn 1.140
_exptl_crystal_description needle
_exptl_crystal_F_000 3936
_exptl_crystal_size_max 0.3
_exptl_crystal_size_mid 0.1
_exptl_crystal_size_min 0.1
_refine_diff_density_max 0.257
_refine_diff_density_min -0.162
_refine_diff_density_rms 0.037
_refine_ls_extinction_method none
_refine_ls_goodness_of_fit_ref 1.024
_refine_ls_hydrogen_treatment mixed
_refine_ls_matrix_type full
_refine_ls_number_parameters 160
_refine_ls_number_reflns 2733
_refine_ls_number_restraints 0
_refine_ls_restrained_S_all 1.024
_refine_ls_R_factor_all 0.0584
_refine_ls_R_factor_gt 0.0378
_refine_ls_shift/su_max 0.001
_refine_ls_shift/su_mean 0.000
_refine_ls_structure_factor_coef Fsqd
_refine_ls_weighting_details 'w=1/[\s^2^(Fo^2^)+(0.0512P)^2^+6.6172P] where P=(Fo^2^+2Fc^2^)/3'
_refine_ls_weighting_scheme calc
_refine_ls_wR_factor_gt 0.0923
_refine_ls_wR_factor_ref 0.1020
_reflns_Friedel_coverage 0.000
_reflns_number_gt 2055
_reflns_number_total 2733
_reflns_threshold_expression 'I > 2\s(I)'
_cod_data_source_file ja506803y_si_003.cif
_cod_data_source_block Z04202013
_cod_depositor_comments
;
Adding full bibliography for 4122432.cif.

2021-08-29
Space group name changed to comply with IUCR recomendations
                 miguel
;
_cod_original_cell_volume 10639.8(6)
_cod_database_code 4122432
_shelx_space_group_comment
;
The symmetry employed for this shelxl refinement is uniquely defined
by the following loop, which should always be used as a source of
symmetry information in preference to the above space-group names.
They are only intended as comments.
;
_shelxl_version_number 2014-3

loop_
_space_group_symop_operation_xyz
'x, y, z'
'-x+1/2, -y, z+1/2'
'-y+1/4, x+3/4, z+1/4'
'y+1/4, -x+1/4, z+3/4'
'-x+1/2, y, -z'
'x, -y, -z+1/2'
'y+1/4, x+3/4, -z+3/4'
'-y+1/4, -x+1/4, -z+1/4'
'x+1/2, y+1/2, z+1/2'
'-x+1, -y+1/2, z+1'
'-y+3/4, x+5/4, z+3/4'
'y+3/4, -x+3/4, z+5/4'
'-x+1, y+1/2, -z+1/2'
'x+1/2, -y+1/2, -z+1'
'y+3/4, x+5/4, -z+5/4'
'-y+3/4, -x+3/4, -z+3/4'
'-x, -y, -z'
'x-1/2, y, -z-1/2'
'y-1/4, -x-3/4, -z-1/4'
'-y-1/4, x-1/4, -z-3/4'
'x-1/2, -y, z'
'-x, y, z-1/2'
'-y-1/4, -x-3/4, z-3/4'
'y-1/4, x-1/4, z-1/4'
'-x+1/2, -y+1/2, -z+1/2'
'x, y+1/2, -z'
'y+1/4, -x-1/4, -z+1/4'
'-y+1/4, x+1/4, -z-1/4'
'x, -y+1/2, z+1/2'
'-x+1/2, y+1/2, z'
'-y+1/4, -x-1/4, z-1/4'
'y+1/4, x+1/4, z+1/4'

loop_
_atom_site_label
_atom_site_type_symbol
_atom_site_fract_x
_atom_site_fract_y
_atom_site_fract_z
_atom_site_U_iso_or_equiv
_atom_site_adp_type
_atom_site_occupancy
_atom_site_site_symmetry_order
_atom_site_calc_flag
_atom_site_refinement_flags_posn
_atom_site_refinement_flags_adp
_atom_site_refinement_flags_occupancy
C1 C 0.81202(4) 0.45993(5) 0.24650(9) 0.0133(3) Uani 1 1 d . . .
C2 C 0.76212(4) 0.47542(4) 0.24772(9) 0.0129(3) Uani 1 1 d . . .
C3 C 0.72070(4) 0.45012(5) 0.24652(9) 0.0144(3) Uani 1 1 d . . .
H3 H 0.7208 0.4173 0.2445 0.017 Uiso 1 1 calc R U .
C4 C 0.67851(5) 0.47561(5) 0.24841(9) 0.0163(3) Uani 1 1 d . . .
H4 H 0.6500 0.4595 0.2475 0.020 Uiso 1 1 calc R U .
C5 C 0.84169(6) 0.5000 0.2500 0.0134(4) Uani 1 2 d S T P
C6 C 0.89376(6) 0.5000 0.2500 0.0147(4) Uani 1 2 d S T P
C7 C 0.92254(4) 0.49299(5) 0.16339(10) 0.0151(3) Uani 1 1 d . . .
C8 C 0.97303(5) 0.49604(5) 0.19780(10) 0.0166(3) Uani 1 1 d . . .
C9 C 1.01449(5) 0.49238(5) 0.14450(11) 0.0229(3) Uani 1 1 d . . .
H9 H 1.0144 0.4873 0.0750 0.028 Uiso 1 1 calc R U .
C10 C 1.05685(5) 0.49657(6) 0.19812(11) 0.0287(4) Uani 1 1 d . . .
H10 H 1.0854 0.4947 0.1636 0.034 Uiso 1 1 calc R U .
C11 C 0.86833(5) 0.39270(5) 0.25449(10) 0.0164(3) Uani 1 1 d . . .
H11A H 0.8914 0.4109 0.2168 0.020 Uiso 1 1 calc R U .
H11B H 0.8676 0.3611 0.2264 0.020 Uiso 1 1 calc R U .
C12 C 0.88318(5) 0.39023(5) 0.36525(10) 0.0185(3) Uani 1 1 d . . .
H12A H 0.8788 0.4210 0.3957 0.022 Uiso 1 1 calc R U .
H12B H 0.8627 0.3682 0.4002 0.022 Uiso 1 1 calc R U .
C13 C 0.93400(5) 0.37503(5) 0.38080(10) 0.0221(3) Uani 1 1 d . . .
H13A H 0.9548 0.3970 0.3465 0.027 Uiso 1 1 calc R U .
H13B H 0.9386 0.3441 0.3511 0.027 Uiso 1 1 calc R U .
C14 C 0.94684(5) 0.37324(6) 0.49263(11) 0.0259(3) Uani 1 1 d . . .
H14A H 0.9396 0.4036 0.5228 0.031 Uiso 1 1 calc R U .
H14B H 0.9271 0.3498 0.5254 0.031 Uiso 1 1 calc R U .
C15 C 0.99794(6) 0.36161(7) 0.51418(12) 0.0399(4) Uani 1 1 d . . .
H15A H 1.0178 0.3858 0.4845 0.048 Uiso 1 1 calc R U .
H15B H 1.0058 0.3318 0.4822 0.048 Uiso 1 1 calc R U .
C16 C 1.00844(6) 0.35819(7) 0.62641(13) 0.0430(5) Uani 1 1 d . . .
H16A H 0.9994 0.3870 0.6591 0.065 Uiso 1 1 calc R U .
H16B H 1.0416 0.3529 0.6361 0.065 Uiso 1 1 calc R U .
H16C H 0.9910 0.3325 0.6551 0.065 Uiso 1 1 calc R U .
N1 N 0.82186(4) 0.41444(4) 0.24359(8) 0.0145(3) Uani 1 1 d . . .
H1 H 0.7985(6) 0.3948(6) 0.2310(11) 0.024(4) Uiso 1 1 d . . .
O1 O 0.91086(3) 0.48510(3) 0.07350(7) 0.0188(2) Uani 1 1 d . . .

loop_
_atom_site_aniso_label
_atom_site_aniso_U_11
_atom_site_aniso_U_22
_atom_site_aniso_U_33
_atom_site_aniso_U_23
_atom_site_aniso_U_13
_atom_site_aniso_U_12
C1 0.0153(7) 0.0185(7) 0.0061(6) -0.0011(5) 0.0001(5) 0.0003(5)
C2 0.0132(7) 0.0184(7) 0.0069(6) -0.0010(5) -0.0007(5) 0.0008(5)
C3 0.0169(7) 0.0170(7) 0.0094(6) -0.0024(5) -0.0002(5) -0.0013(5)
C4 0.0122(7) 0.0243(7) 0.0125(6) -0.0022(5) 0.0003(5) -0.0044(5)
C5 0.0131(9) 0.0184(9) 0.0087(8) -0.0010(7) 0.000 0.000
C6 0.0133(9) 0.0167(9) 0.0142(9) -0.0002(7) 0.000 0.000
C7 0.0143(7) 0.0149(7) 0.0161(7) 0.0005(5) -0.0006(5) 0.0001(5)
C8 0.0146(7) 0.0200(7) 0.0153(7) 0.0016(5) 0.0001(5) 0.0005(6)
C9 0.0178(7) 0.0361(9) 0.0149(7) 0.0012(6) 0.0013(5) 0.0023(6)
C10 0.0130(7) 0.0510(10) 0.0221(8) 0.0030(7) 0.0043(6) 0.0012(7)
C11 0.0151(7) 0.0168(7) 0.0171(7) -0.0014(5) 0.0003(5) 0.0037(5)
C12 0.0183(7) 0.0218(7) 0.0155(7) -0.0003(5) -0.0001(5) 0.0035(6)
C13 0.0211(8) 0.0269(8) 0.0184(7) 0.0002(6) -0.0017(6) 0.0042(6)
C14 0.0232(8) 0.0329(9) 0.0215(8) 0.0011(6) -0.0037(6) 0.0024(6)
C15 0.0261(9) 0.0615(12) 0.0321(10) 0.0056(8) -0.0063(7) 0.0072(8)
C16 0.0321(10) 0.0598(12) 0.0372(10) 0.0058(9) -0.0163(8) 0.0033(9)
N1 0.0144(6) 0.0164(6) 0.0129(6) -0.0022(4) -0.0006(4) 0.0006(5)
O1 0.0163(5) 0.0272(6) 0.0129(5) -0.0035(4) -0.0012(4) 0.0001(4)

loop_
_atom_type_symbol
_atom_type_description
_atom_type_scat_dispersion_real
_atom_type_scat_dispersion_imag
_atom_type_scat_source
C C 0.0033 0.0016 'International Tables Vol C Tables 4.2.6.8 and 6.1.1.4'
H H 0.0000 0.0000 'International Tables Vol C Tables 4.2.6.8 and 6.1.1.4'
N N 0.0061 0.0033 'International Tables Vol C Tables 4.2.6.8 and 6.1.1.4'
O O 0.0106 0.0060 'International Tables Vol C Tables 4.2.6.8 and 6.1.1.4'

loop_
_geom_angle_atom_site_label_1
_geom_angle_atom_site_label_2
_geom_angle_atom_site_label_3
_geom_angle
_geom_angle_site_symmetry_1
_geom_angle_site_symmetry_3
N1 C1 C5 131.30(12) . .
N1 C1 C2 119.46(11) . .
C5 C1 C2 109.24(11) . .
C3 C2 C2 121.42(8) . 6_565
C3 C2 C1 131.31(12) . .
C2 C2 C1 107.27(7) 6_565 .
C2 C3 C4 117.41(12) . .
C2 C3 H3 121.3 . .
C4 C3 H3 121.3 . .
C4 C4 C3 121.16(8) 6_565 .
C4 C4 H4 119.4 6_565 .
C3 C4 H4 119.4 . .
C1 C5 C1 107.01(16) 6_565 .
C1 C5 C6 126.50(8) 6_565 .
C1 C5 C6 126.50(8) . .
C7 C6 C7 109.84(16) 6_565 .
C7 C6 C5 125.08(8) 6_565 .
C7 C6 C5 125.08(8) . .
O1 C7 C6 129.60(12) . .
O1 C7 C8 123.24(12) . .
C6 C7 C8 107.16(11) . .
C9 C8 C8 121.20(8) . 6_565
C9 C8 C7 130.88(12) . .
C8 C8 C7 107.91(7) 6_565 .
C8 C9 C10 117.91(13) . .
C8 C9 H9 121.0 . .
C10 C9 H9 121.0 . .
C10 C10 C9 120.88(8) 6_565 .
C10 C10 H10 119.6 6_565 .
C9 C10 H10 119.6 . .
N1 C11 C12 111.27(11) . .
N1 C11 H11A 109.4 . .
C12 C11 H11A 109.4 . .
N1 C11 H11B 109.4 . .
C12 C11 H11B 109.4 . .
H11A C11 H11B 108.0 . .
C13 C12 C11 113.89(11) . .
C13 C12 H12A 108.8 . .
C11 C12 H12A 108.8 . .
C13 C12 H12B 108.8 . .
C11 C12 H12B 108.8 . .
H12A C12 H12B 107.7 . .
C12 C13 C14 111.58(12) . .
C12 C13 H13A 109.3 . .
C14 C13 H13A 109.3 . .
C12 C13 H13B 109.3 . .
C14 C13 H13B 109.3 . .
H13A C13 H13B 108.0 . .
C15 C14 C13 114.76(13) . .
C15 C14 H14A 108.6 . .
C13 C14 H14A 108.6 . .
C15 C14 H14B 108.6 . .
C13 C14 H14B 108.6 . .
H14A C14 H14B 107.6 . .
C14 C15 C16 112.72(14) . .
C14 C15 H15A 109.0 . .
C16 C15 H15A 109.0 . .
C14 C15 H15B 109.0 . .
C16 C15 H15B 109.0 . .
H15A C15 H15B 107.8 . .
C15 C16 H16A 109.5 . .
C15 C16 H16B 109.5 . .
H16A C16 H16B 109.5 . .
C15 C16 H16C 109.5 . .
H16A C16 H16C 109.5 . .
H16B C16 H16C 109.5 . .
C1 N1 C11 126.84(12) . .
C1 N1 H1 117.7(10) . .
C11 N1 H1 115.4(10) . .

loop_
_geom_bond_atom_site_label_1
_geom_bond_atom_site_label_2
_geom_bond_distance
_geom_bond_site_symmetry_2
C1 N1 1.3206(17) .
C1 C5 1.4151(17) .
C1 C2 1.4823(17) .
C2 C3 1.3769(18) .
C2 C2 1.396(3) 6_565
C3 C4 1.3986(18) .
C3 H3 0.9300 .
C4 C4 1.384(3) 6_565
C4 H4 0.9300 .
C5 C1 1.4150(17) 6_565
C5 C6 1.477(3) .
C6 C7 1.4203(17) 6_565
C6 C7 1.4204(17) .
C7 O1 1.2540(16) .
C7 C8 1.5051(17) .
C8 C9 1.3750(19) .
C8 C8 1.399(3) 6_565
C9 C10 1.400(2) .
C9 H9 0.9300 .
C10 C10 1.386(3) 6_565
C10 H10 0.9300 .
C11 N1 1.4625(16) .
C11 C12 1.5255(18) .
C11 H11A 0.9700 .
C11 H11B 0.9700 .
C12 C13 1.5186(19) .
C12 H12A 0.9700 .
C12 H12B 0.9700 .
C13 C14 1.524(2) .
C13 H13A 0.9700 .
C13 H13B 0.9700 .
C14 C15 1.514(2) .
C14 H14A 0.9700 .
C14 H14B 0.9700 .
C15 C16 1.517(2) .
C15 H15A 0.9700 .
C15 H15B 0.9700 .
C16 H16A 0.9600 .
C16 H16B 0.9600 .
C16 H16C 0.9600 .
N1 H1 0.882(16) .
